data_7151597
loop_
_publ_author_name
'Kodato, Shinichi'
'Linders, Joannes T. M.'
'Gu, Xiao-Hui'
'Yamada, Koichiro'
'Flippen-Anderson, Judith L'
'Deschamps, Jeffrey R.'
'Jacobson, Arthur E.'
'Rice, Kenner C.'

_publ_section_title
;
 Synthesis of
 rac-(1R,4aR,9aR)-2-methyl-1,3,4,9a-tetrahydro-2H-1,4a-propanobenzofuro[2,3-c]pyridin-6-ol.
 An unusual double rearrangement leading to the ortho- and para-f
 oxide-bridged phenylmorphan isomers.
;
_journal_issue 3
_journal_name_full 'Organic &amp; biomolecular chemistry'
_journal_page_first 330
_journal_page_last 336
_journal_paper_doi 10.1039/b312633c
_journal_volume 2
_journal_year 2004
_chemical_formula_moiety 'C17 H25 Cl N O2, H2 O, Cl'
_chemical_formula_sum 'C17 H27 Cl2 N O3'
_chemical_formula_weight 364.30
_chemical_name_systematic
;
?
;
_space_group_IT_number 4
_symmetry_cell_setting monoclinic
_symmetry_space_group_name_Hall 'P 2yb'
_symmetry_space_group_name_H-M 'P 1 21 1'
_atom_sites_solution_hydrogens geom
_atom_sites_solution_primary direct
_atom_sites_solution_secondary difmap
_audit_creation_method SHELXL-97
_cell_angle_alpha 90.00
_cell_angle_beta 92.720(10)
_cell_angle_gamma 90.00
_cell_formula_units_Z 2
_cell_length_a 6.5210(10)
_cell_length_b 8.1870(10)
_cell_length_c 17.336(2)
_cell_measurement_reflns_used 25
_cell_measurement_temperature 293(2)
_cell_volume 924.5(2)
_computing_cell_refinement 'Siemens XSCANS'
_computing_data_collection 'Siemens XSCANS'
_computing_data_reduction 'Siemens XSCANS'
_computing_molecular_graphics 'Bruker Shelxtl v6.10 (Bruker, 2000)'
_computing_publication_material 'Bruker Shelxtl v6.10 (Bruker, 2000)'
_computing_structure_refinement 'Bruker Shelxtl v6.10 (Bruker, 2000)'
_computing_structure_solution 'SHELXS-97 (Sheldrick, 1990)'
_diffrn_ambient_temperature 295(2)
_diffrn_measured_fraction_theta_full 0.999
_diffrn_measured_fraction_theta_max 0.999
_diffrn_measurement_device 'Siemens P4'
_diffrn_measurement_method '2\q/\w scans'
_diffrn_radiation_monochromator graphite
_diffrn_radiation_source 'sealed tube'
_diffrn_radiation_type MoK\a
_diffrn_radiation_wavelength 0.71073
_diffrn_reflns_av_R_equivalents 0.0128
_diffrn_reflns_av_sigmaI/netI 0.0194
_diffrn_reflns_limit_h_max 7
_diffrn_reflns_limit_h_min 0
_diffrn_reflns_limit_k_max 9
_diffrn_reflns_limit_k_min 0
_diffrn_reflns_limit_l_max 20
_diffrn_reflns_limit_l_min -20
_diffrn_reflns_number 1989
_diffrn_reflns_theta_full 25.05
_diffrn_reflns_theta_max 25.05
_diffrn_reflns_theta_min 2.35
_diffrn_standards_decay_% 0
_diffrn_standards_interval_count 97
_diffrn_standards_number 3
_exptl_absorpt_coefficient_mu 0.365
_exptl_absorpt_correction_T_max 0.787
_exptl_absorpt_correction_T_min 0.748
_exptl_absorpt_correction_type psi-scan
_exptl_absorpt_process_details 'Bruker XPREP v5.1 (Bruker, 1997)'
_exptl_crystal_colour colorless
_exptl_crystal_density_diffrn 1.309
_exptl_crystal_density_method 'not measured'
_exptl_crystal_description irregular
_exptl_crystal_F_000 388
_exptl_crystal_size_max 0.56
_exptl_crystal_size_mid 0.48
_exptl_crystal_size_min 0.35
_refine_diff_density_max 0.229
_refine_diff_density_min -0.161
_refine_diff_density_rms 0.043
_refine_ls_abs_structure_details 'Flack H D (1983), Acta Cryst. A39, 876-881'
_refine_ls_abs_structure_Flack 0.19(8)
_refine_ls_extinction_method none
_refine_ls_goodness_of_fit_ref 1.091
_refine_ls_hydrogen_treatment mixed
_refine_ls_matrix_type full
_refine_ls_number_parameters 214
_refine_ls_number_reflns 1767
_refine_ls_number_restraints 1
_refine_ls_restrained_S_all 1.091
_refine_ls_R_factor_all 0.0337
_refine_ls_R_factor_gt 0.0310
_refine_ls_shift/su_max 0.000
_refine_ls_shift/su_mean 0.000
_refine_ls_structure_factor_coef Fsqd
_refine_ls_weighting_details 'calc w=1/[\s^2^(Fo^2^)+(0.0551P)^2^+0.1304P] where P=(Fo^2^+2Fc^2^)/3'
_refine_ls_weighting_scheme calc
_refine_ls_wR_factor_gt 0.0863
_refine_ls_wR_factor_ref 0.0888
_reflns_number_gt 1674
_reflns_number_total 1767
_reflns_threshold_expression I>2\s(I)
_cod_data_source_file b312633c.txt
_cod_data_source_block rice45
_cod_original_sg_symbol_H-M 'P 21'
_cod_database_code 7151597

loop_
_symmetry_equiv_pos_as_xyz
'x, y, z'
'-x, y+1/2, -z'

loop_
_atom_site_label
_atom_site_type_symbol
_atom_site_fract_x
_atom_site_fract_y
_atom_site_fract_z
_atom_site_U_iso_or_equiv
_atom_site_adp_type
_atom_site_occupancy
_atom_site_symmetry_multiplicity
_atom_site_calc_flag
_atom_site_refinement_flags
_atom_site_disorder_assembly
_atom_site_disorder_group
Cl1 Cl 0.18602(10) 0.47958(10) 0.82480(4) 0.0443(2) Uani 1 1 d . . .
N1 N -0.0053(4) 0.3014(3) 0.61525(14) 0.0402(6) Uani 1 1 d . . .
H1 H -0.1024 0.3757 0.5997 0.044 Uiso 1 1 calc R . .
C2 C -0.0941(5) 0.1320(5) 0.60359(18) 0.0515(8) Uani 1 1 d . . .
H2A H 0.0147 0.0516 0.6009 0.057 Uiso 1 1 calc R . .
H2B H -0.1791 0.1269 0.5562 0.057 Uiso 1 1 calc R . .
C3 C -0.2220(5) 0.1002(4) 0.67323(18) 0.0455(7) Uani 1 1 d . . .
H3A H -0.1898 -0.0062 0.6952 0.050 Uiso 1 1 calc R . .
H3B H -0.3672 0.1034 0.6583 0.050 Uiso 1 1 calc R . .
C4 C -0.1669(4) 0.2386(4) 0.73358(15) 0.0343(6) Uani 1 1 d . . .
C5 C -0.3405(4) 0.3659(4) 0.72792(17) 0.0386(6) Uani 1 1 d . . .
H5A H -0.3829 0.3799 0.6739 0.042 Uiso 1 1 calc R . .
H5B H -0.4572 0.3231 0.7541 0.042 Uiso 1 1 calc R . .
C6 C -0.2857(5) 0.5336(4) 0.76201(19) 0.0436(7) Uani 1 1 d . . .
H6A H -0.4027 0.6062 0.7552 0.048 Uiso 1 1 calc R . .
H6B H -0.2527 0.5229 0.8169 0.048 Uiso 1 1 calc R . .
C7 C -0.1031(5) 0.6057(4) 0.72241(18) 0.0436(7) Uani 1 1 d . . .
H7A H -0.1421 0.6280 0.6688 0.048 Uiso 1 1 calc R . .
H7B H -0.0647 0.7084 0.7469 0.048 Uiso 1 1 calc R . .
C8 C 0.0794(4) 0.4916(4) 0.72635(14) 0.0368(6) Uani 1 1 d . . .
H8 H 0.1846 0.5351 0.6934 0.040 Uiso 1 1 calc R . .
C9 C 0.0309(4) 0.3157(4) 0.70172(15) 0.0334(6) Uani 1 1 d . . .
H9 H 0.1483 0.2467 0.7175 0.037 Uiso 1 1 calc R . .
C10 C -0.1292(4) 0.1654(4) 0.81492(16) 0.0348(6) Uani 1 1 d . . .
C11 C 0.0258(4) 0.0506(4) 0.83081(17) 0.0401(7) Uani 1 1 d . . .
C12 C 0.0547(4) -0.0171(5) 0.90357(17) 0.0491(7) Uani 1 1 d . . .
H12 H 0.1585 -0.0935 0.9129 0.054 Uiso 1 1 calc R . .
C13 C -0.0691(5) 0.0277(5) 0.96280(18) 0.0490(8) Uani 1 1 d . . .
H13 H -0.0468 -0.0164 1.0119 0.054 Uiso 1 1 calc R . .
C14 C -0.2257(4) 0.1383(4) 0.94820(16) 0.0388(6) Uani 1 1 d . . .
C15 C -0.2553(4) 0.2059(3) 0.87485(16) 0.0361(6) Uani 1 1 d . . .
H15 H -0.3617 0.2800 0.8656 0.040 Uiso 1 1 calc R . .
O16 O 0.1433(3) 0.0055(3) 0.77007(12) 0.0528(6) Uani 1 1 d . . .
C17 C 0.3280(5) -0.0817(5) 0.7864(2) 0.0541(8) Uani 1 1 d . . .
H17A H 0.3930 -0.1046 0.7390 0.065 Uiso 1 1 calc R . .
H17B H 0.2978 -0.1824 0.8118 0.065 Uiso 1 1 calc R . .
H17C H 0.4184 -0.0171 0.8194 0.065 Uiso 1 1 calc R . .
O18 O -0.3449(3) 0.1730(3) 1.00942(12) 0.0514(6) Uani 1 1 d . . .
C19 C -0.5232(6) 0.2701(6) 0.9956(3) 0.0626(10) Uani 1 1 d . . .
H19A H -0.5913 0.2846 1.0430 0.075 Uiso 1 1 calc R . .
H19B H -0.6142 0.2166 0.9585 0.075 Uiso 1 1 calc R . .
H19C H -0.4845 0.3747 0.9759 0.075 Uiso 1 1 calc R . .
C20 C 0.1808(5) 0.3281(5) 0.56980(19) 0.0569(9) Uani 1 1 d . . .
H20A H 0.1447 0.3170 0.5157 0.068 Uiso 1 1 calc R . .
H20B H 0.2835 0.2487 0.5847 0.068 Uiso 1 1 calc R . .
H20C H 0.2337 0.4359 0.5798 0.068 Uiso 1 1 calc R . .
Cl2 Cl -0.40917(17) 0.24306(15) 0.40932(6) 0.0747(3) Uani 1 1 d . . .
O1S O -0.2790(4) 0.4905(5) 0.53447(16) 0.0677(7) Uani 1 1 d . . .
H1S H -0.374(7) 0.559(6) 0.551(3) 0.081 Uiso 1 1 d . . .
H2S H -0.339(7) 0.431(7) 0.498(3) 0.081 Uiso 1 1 d . . .

loop_
_atom_site_aniso_label
_atom_site_aniso_U_11
_atom_site_aniso_U_22
_atom_site_aniso_U_33
_atom_site_aniso_U_23
_atom_site_aniso_U_13
_atom_site_aniso_U_12
Cl1 0.0453(4) 0.0511(4) 0.0360(3) -0.0042(4) -0.0039(3) -0.0051(4)
N1 0.0466(13) 0.0423(14) 0.0315(12) -0.0017(10) 0.0019(10) 0.0005(12)
C2 0.066(2) 0.0448(19) 0.0436(17) -0.0102(15) 0.0002(14) -0.0060(17)
C3 0.0536(17) 0.0382(17) 0.0441(16) -0.0043(14) -0.0039(14) -0.0077(15)
C4 0.0360(13) 0.0321(14) 0.0344(13) 0.0012(12) -0.0016(10) -0.0012(12)
C5 0.0335(13) 0.0422(16) 0.0397(15) 0.0052(14) -0.0034(11) -0.0003(13)
C6 0.0436(15) 0.0360(16) 0.0510(17) 0.0027(13) 0.0011(13) 0.0095(13)
C7 0.0545(17) 0.0321(16) 0.0437(16) 0.0033(13) -0.0036(13) -0.0007(14)
C8 0.0393(13) 0.0389(15) 0.0320(12) 0.0019(14) 0.0004(10) -0.0078(14)
C9 0.0349(13) 0.0368(15) 0.0283(13) -0.0011(11) 0.0001(10) 0.0023(12)
C10 0.0368(13) 0.0297(14) 0.0377(14) 0.0027(12) -0.0001(11) -0.0035(12)
C11 0.0424(15) 0.0338(15) 0.0445(15) 0.0032(13) 0.0058(12) 0.0026(13)
C12 0.0477(15) 0.0495(17) 0.0500(16) 0.0121(18) 0.0024(12) 0.0133(17)
C13 0.0509(16) 0.056(2) 0.0400(15) 0.0146(14) -0.0008(13) 0.0041(15)
C14 0.0419(14) 0.0379(16) 0.0367(14) 0.0016(13) 0.0042(12) -0.0075(13)
C15 0.0354(13) 0.0300(15) 0.0430(15) 0.0022(12) 0.0012(11) -0.0021(11)
O16 0.0613(12) 0.0487(15) 0.0496(11) 0.0075(11) 0.0133(10) 0.0226(12)
C17 0.0460(17) 0.0481(19) 0.069(2) -0.0046(17) 0.0107(15) 0.0062(15)
O18 0.0538(12) 0.0598(14) 0.0413(11) 0.0019(11) 0.0107(9) 0.0022(12)
C19 0.059(2) 0.074(3) 0.0559(19) -0.003(2) 0.0160(16) 0.011(2)
C20 0.065(2) 0.065(2) 0.0423(17) -0.0024(17) 0.0177(15) -0.0014(19)
Cl2 0.0977(7) 0.0695(6) 0.0559(5) -0.0033(5) -0.0070(5) -0.0007(6)
O1S 0.0737(16) 0.0709(19) 0.0565(14) 0.0008(16) -0.0165(12) 0.0035(17)

loop_
_atom_type_symbol
_atom_type_description
_atom_type_scat_dispersion_real
_atom_type_scat_dispersion_imag
_atom_type_scat_source
C C 0.0033 0.0016 'International Tables Vol C Tables 4.2.6.8 and 6.1.1.4'
H H 0.0000 0.0000 'International Tables Vol C Tables 4.2.6.8 and 6.1.1.4'
N N 0.0061 0.0033 'International Tables Vol C Tables 4.2.6.8 and 6.1.1.4'
O O 0.0106 0.0060 'International Tables Vol C Tables 4.2.6.8 and 6.1.1.4'
Cl Cl 0.1484 0.1585 'International Tables Vol C Tables 4.2.6.8 and 6.1.1.4'

loop_
_geom_angle_atom_site_label_1
_geom_angle_atom_site_label_2
_geom_angle_atom_site_label_3
_geom_angle
_geom_angle_site_symmetry_1
_geom_angle_site_symmetry_3
_geom_angle_publ_flag
C20 N1 C9 114.8(2) . . ?
C20 N1 C2 112.3(3) . . ?
C9 N1 C2 104.1(2) . . ?
C20 N1 H1 108.5 . . ?
C9 N1 H1 108.5 . . ?
C2 N1 H1 108.5 . . ?
N1 C2 C3 105.7(3) . . ?
N1 C2 H2A 110.6 . . ?
C3 C2 H2A 110.6 . . ?
N1 C2 H2B 110.6 . . ?
C3 C2 H2B 110.6 . . ?
H2A C2 H2B 108.7 . . ?
C2 C3 C4 106.8(3) . . ?
C2 C3 H3A 110.4 . . ?
C4 C3 H3A 110.4 . . ?
C2 C3 H3B 110.4 . . ?
C4 C3 H3B 110.4 . . ?
H3A C3 H3B 108.6 . . ?
C5 C4 C10 114.0(2) . . ?
C5 C4 C9 108.8(2) . . ?
C10 C4 C9 112.5(2) . . ?
C5 C4 C3 107.5(2) . . ?
C10 C4 C3 110.5(2) . . ?
C9 C4 C3 102.9(2) . . ?
C6 C5 C4 115.2(2) . . ?
C6 C5 H5A 108.5 . . ?
C4 C5 H5A 108.5 . . ?
C6 C5 H5B 108.5 . . ?
C4 C5 H5B 108.5 . . ?
H5A C5 H5B 107.5 . . ?
C7 C6 C5 110.3(3) . . ?
C7 C6 H6A 109.6 . . ?
C5 C6 H6A 109.6 . . ?
C7 C6 H6B 109.6 . . ?
C5 C6 H6B 109.6 . . ?
H6A C6 H6B 108.1 . . ?
C8 C7 C6 111.8(3) . . ?
C8 C7 H7A 109.3 . . ?
C6 C7 H7A 109.3 . . ?
C8 C7 H7B 109.3 . . ?
C6 C7 H7B 109.3 . . ?
H7A C7 H7B 107.9 . . ?
C7 C8 C9 114.6(2) . . ?
C7 C8 Cl1 110.0(2) . . ?
C9 C8 Cl1 106.0(2) . . ?
C7 C8 H8 108.7 . . ?
C9 C8 H8 108.7 . . ?
Cl1 C8 H8 108.7 . . ?
N1 C9 C8 111.7(2) . . ?
N1 C9 C4 103.1(2) . . ?
C8 C9 C4 116.4(2) . . ?
N1 C9 H9 108.4 . . ?
C8 C9 H9 108.4 . . ?
C4 C9 H9 108.4 . . ?
C15 C10 C11 117.3(2) . . ?
C15 C10 C4 121.0(2) . . ?
C11 C10 C4 121.6(2) . . ?
O16 C11 C12 122.1(3) . . ?
O16 C11 C10 116.8(2) . . ?
C12 C11 C10 121.0(3) . . ?
C11 C12 C13 120.7(3) . . ?
C11 C12 H12 119.6 . . ?
C13 C12 H12 119.6 . . ?
C14 C13 C12 119.4(3) . . ?
C14 C13 H13 120.3 . . ?
C12 C13 H13 120.3 . . ?
O18 C14 C13 115.8(3) . . ?
O18 C14 C15 124.3(3) . . ?
C13 C14 C15 119.9(3) . . ?
C14 C15 C10 121.6(3) . . ?
C14 C15 H15 119.2 . . ?
C10 C15 H15 119.2 . . ?
C11 O16 C17 118.6(2) . . ?
O16 C17 H17A 109.5 . . ?
O16 C17 H17B 109.5 . . ?
H17A C17 H17B 109.5 . . ?
O16 C17 H17C 109.5 . . ?
H17A C17 H17C 109.5 . . ?
H17B C17 H17C 109.5 . . ?
C14 O18 C19 118.3(3) . . ?
O18 C19 H19A 109.5 . . ?
O18 C19 H19B 109.5 . . ?
H19A C19 H19B 109.5 . . ?
O18 C19 H19C 109.5 . . ?
H19A C19 H19C 109.5 . . ?
H19B C19 H19C 109.5 . . ?
N1 C20 H20A 109.5 . . ?
N1 C20 H20B 109.5 . . ?
H20A C20 H20B 109.5 . . ?
N1 C20 H20C 109.5 . . ?
H20A C20 H20C 109.5 . . ?
H20B C20 H20C 109.5 . . ?
H1S O1S H2S 107(4) . . ?

loop_
_geom_bond_atom_site_label_1
_geom_bond_atom_site_label_2
_geom_bond_distance
_geom_bond_site_symmetry_2
_geom_bond_publ_flag
Cl1 C8 1.815(3) . ?
N1 C20 1.494(4) . ?
N1 C9 1.511(4) . ?
N1 C2 1.513(4) . ?
N1 H1 0.9100 . ?
C2 C3 1.522(5) . ?
C2 H2A 0.9700 . ?
C2 H2B 0.9700 . ?
C3 C4 1.572(4) . ?
C3 H3A 0.9700 . ?
C3 H3B 0.9700 . ?
C4 C5 1.538(4) . ?
C4 C10 1.541(4) . ?
C4 C9 1.560(4) . ?
C5 C6 1.530(4) . ?
C5 H5A 0.9700 . ?
C5 H5B 0.9700 . ?
C6 C7 1.522(4) . ?
C6 H6A 0.9700 . ?
C6 H6B 0.9700 . ?
C7 C8 1.512(4) . ?
C7 H7A 0.9700 . ?
C7 H7B 0.9700 . ?
C8 C9 1.531(4) . ?
C8 H8 0.9800 . ?
C9 H9 0.9800 . ?
C10 C15 1.395(4) . ?
C10 C11 1.398(4) . ?
C11 O16 1.382(3) . ?
C11 C12 1.383(4) . ?
C12 C13 1.385(4) . ?
C12 H12 0.9300 . ?
C13 C14 1.379(4) . ?
C13 H13 0.9300 . ?
C14 O18 1.375(3) . ?
C14 C15 1.392(4) . ?
C15 H15 0.9300 . ?
O16 C17 1.417(4) . ?
C17 H17A 0.9600 . ?
C17 H17B 0.9600 . ?
C17 H17C 0.9600 . ?
O18 C19 1.419(5) . ?
C19 H19A 0.9600 . ?
C19 H19B 0.9600 . ?
C19 H19C 0.9600 . ?
C20 H20A 0.9600 . ?
C20 H20B 0.9600 . ?
C20 H20C 0.9600 . ?
O1S H1S 0.90(5) . ?
O1S H2S 0.88(5) . ?

loop_
_geom_torsion_atom_site_label_1
_geom_torsion_atom_site_label_2
_geom_torsion_atom_site_label_3
_geom_torsion_atom_site_label_4
_geom_torsion
_geom_torsion_site_symmetry_1
_geom_torsion_site_symmetry_2
_geom_torsion_site_symmetry_3
_geom_torsion_site_symmetry_4
_geom_torsion_publ_flag
C20 N1 C2 C3 158.7(3) . . . . ?
C9 N1 C2 C3 33.9(3) . . . . ?
N1 C2 C3 C4 -11.9(3) . . . . ?
C2 C3 C4 C5 101.1(3) . . . . ?
C2 C3 C4 C10 -133.9(3) . . . . ?
C2 C3 C4 C9 -13.6(3) . . . . ?
C10 C4 C5 C6 75.9(3) . . . . ?
C9 C4 C5 C6 -50.5(3) . . . . ?
C3 C4 C5 C6 -161.3(2) . . . . ?
C4 C5 C6 C7 58.3(3) . . . . ?
C5 C6 C7 C8 -55.2(3) . . . . ?
C6 C7 C8 C9 49.4(3) . . . . ?
C6 C7 C8 Cl1 -70.0(3) . . . . ?
C20 N1 C9 C8 68.6(3) . . . . ?
C2 N1 C9 C8 -168.3(2) . . . . ?
C20 N1 C9 C4 -165.6(3) . . . . ?
C2 N1 C9 C4 -42.5(3) . . . . ?
C7 C8 C9 N1 73.7(3) . . . . ?
Cl1 C8 C9 N1 -164.76(17) . . . . ?
C7 C8 C9 C4 -44.4(3) . . . . ?
Cl1 C8 C9 C4 77.1(2) . . . . ?
C5 C4 C9 N1 -79.8(3) . . . . ?
C10 C4 C9 N1 152.9(2) . . . . ?
C3 C4 C9 N1 34.1(3) . . . . ?
C5 C4 C9 C8 42.9(3) . . . . ?
C10 C4 C9 C8 -84.4(3) . . . . ?
C3 C4 C9 C8 156.8(2) . . . . ?
C5 C4 C10 C15 4.4(4) . . . . ?
C9 C4 C10 C15 128.8(3) . . . . ?
C3 C4 C10 C15 -116.9(3) . . . . ?
C5 C4 C10 C11 -178.6(3) . . . . ?
C9 C4 C10 C11 -54.1(4) . . . . ?
C3 C4 C10 C11 60.2(3) . . . . ?
C15 C10 C11 O16 177.0(3) . . . . ?
C4 C10 C11 O16 -0.2(4) . . . . ?
C15 C10 C11 C12 -1.2(5) . . . . ?
C4 C10 C11 C12 -178.4(3) . . . . ?
O16 C11 C12 C13 -178.4(3) . . . . ?
C10 C11 C12 C13 -0.2(5) . . . . ?
C11 C12 C13 C14 1.5(5) . . . . ?
C12 C13 C14 O18 178.3(3) . . . . ?
C12 C13 C14 C15 -1.2(5) . . . . ?
O18 C14 C15 C10 -179.8(3) . . . . ?
C13 C14 C15 C10 -0.3(4) . . . . ?
C11 C10 C15 C14 1.5(4) . . . . ?
C4 C10 C15 C14 178.7(3) . . . . ?
C12 C11 O16 C17 -15.3(5) . . . . ?
C10 C11 O16 C17 166.5(3) . . . . ?
C13 C14 O18 C19 -172.4(3) . . . . ?
C15 C14 O18 C19 7.1(5) . . . . ?

loop_
_cod_related_entry_id
_cod_related_entry_database
_cod_related_entry_code
1 ChemSpider 21188991
